data_1510245
loop_
_publ_author_name
'Wrobel, G.'
'Schuster, H.U.'

_publ_section_title
;
 Die Kristallstrukturen der Phasen Na2 Au Ge und Na Au Sn
;
_journal_name_full 'Zeitschrift fuer Anorganische und Allgemeine Chemie'
_journal_page_first 95
_journal_page_last 100
_journal_paper_doi 10.1002/zaac.19774320111
_journal_volume 432
_journal_year 1977
_chemical_formula_sum 'Au Na Sn'
_space_group_IT_number 62
_symmetry_space_group_name_Hall '-P 2c 2n'
_symmetry_space_group_name_H-M 'P n a m'
_cell_angle_alpha 90
_cell_angle_beta 90
_cell_angle_gamma 90
_cell_formula_units_Z 4
_cell_length_a 7.476
_cell_length_b 8.088
_cell_length_c 4.53
_cell_volume 273.910
_citation_journal_id_ASTM ZAACAB
_cod_data_source_file gold_306.cif
_cod_data_source_block Au1Na1Sn1
_cod_original_cell_volume 273.9105
_cod_original_sg_symbol_Hall '-P 2ac 2n (-x,z,y)'
_cod_original_formula_sum 'Au1 Na1 Sn1'
_cod_database_code 1510245

loop_
_symmetry_equiv_pos_as_xyz
x,y,z
-x+1/2,y+1/2,-z
x+1/2,-y+1/2,-z+1/2
-x,-y,z+1/2
-x,-y,-z
x-1/2,-y-1/2,z
-x-1/2,y-1/2,z-1/2
x,y,-z-1/2

loop_
_atom_site_label
_atom_site_type_symbol
_atom_site_fract_x
_atom_site_fract_y
_atom_site_fract_z
_atom_site_occupancy
_atom_site_U_iso_or_equiv
Au1 Au 0.2067 0.3697 0.25 1 0.0
Sn1 Sn 0.342 0.0597 0.25 1 0.0
Na1 Na 0.489 0.664 0.25 1 0.0
